data_7156147
loop_
_publ_author_name
'Wang, Ting'
'Qing, Xushun'
'Dai, Chenlu'
'Su, Zhenjie'
'Wang, Cunde'

_publ_section_title
;
 Regioselective construction of 1,3-diaryl tetrahydroindazolones via the
 three-component reaction of 1,3-cyclohexanediones, \b-nitrostyrenes and
 arylhydrazines.
;
_journal_issue 14
_journal_name_full 'Organic &amp; biomolecular chemistry'
_journal_page_first 2456
_journal_page_last 2463
_journal_paper_doi 10.1039/C8OB00304A
_journal_volume 16
_journal_year 2018
_chemical_formula_moiety 'C15 H15 N O3'
_chemical_formula_sum 'C15 H15 N O3'
_chemical_formula_weight 257.28
_space_group_IT_number 14
_space_group_name_Hall '-P 2ybc'
_space_group_name_H-M_alt 'P 1 21/c 1'
_symmetry_cell_setting monoclinic
_symmetry_space_group_name_Hall '-P 2ybc'
_symmetry_space_group_name_H-M 'P 1 21/c 1'
_atom_sites_solution_hydrogens geom
_atom_sites_solution_primary direct
_atom_sites_solution_secondary difmap
_audit_creation_method SHELXL-97
_audit_update_record
;
2017-11-03 deposited with the CCDC.
2018-03-12 downloaded from the CCDC.
;
_cell_angle_alpha 90.00
_cell_angle_beta 117.679(17)
_cell_angle_gamma 90.00
_cell_formula_units_Z 4
_cell_length_a 12.836(7)
_cell_length_b 8.234(3)
_cell_length_c 13.790(10)
_cell_measurement_reflns_used 2269
_cell_measurement_temperature 296
_cell_measurement_theta_max 25.97
_cell_measurement_theta_min 2.96
_cell_volume 1290.7(13)
_computing_cell_refinement 'Bruker SMART'
_computing_data_collection 'Bruker SMART'
_computing_data_reduction 'Bruker SAINT'
_computing_molecular_graphics 'Bruker SHELXTL'
_computing_publication_material 'Bruker SHELXTL'
_computing_structure_refinement 'Bruker SHELXTL'
_computing_structure_solution 'Bruker SHELXTL'
_diffrn_ambient_temperature 296
_diffrn_measured_fraction_theta_full 0.948
_diffrn_measured_fraction_theta_max 0.948
_diffrn_measurement_device_type 'CCD area detector'
_diffrn_measurement_method 'phi and omega scans'
_diffrn_radiation_monochromator graphite
_diffrn_radiation_source 'sealed tube'
_diffrn_radiation_type MoK\a
_diffrn_radiation_wavelength 0.71073
_diffrn_reflns_av_R_equivalents 0.0285
_diffrn_reflns_av_sigmaI/netI 0.0401
_diffrn_reflns_limit_h_max 10
_diffrn_reflns_limit_h_min -15
_diffrn_reflns_limit_k_max 9
_diffrn_reflns_limit_k_min -8
_diffrn_reflns_limit_l_max 16
_diffrn_reflns_limit_l_min -11
_diffrn_reflns_number 5381
_diffrn_reflns_theta_full 25.00
_diffrn_reflns_theta_max 25.00
_diffrn_reflns_theta_min 1.79
_exptl_absorpt_coefficient_mu 0.093
_exptl_absorpt_correction_type none
_exptl_crystal_colour yellow
_exptl_crystal_density_diffrn 1.324
_exptl_crystal_density_method 'not measured'
_exptl_crystal_description block
_exptl_crystal_F_000 544
_exptl_crystal_size_max 0.35
_exptl_crystal_size_mid 0.33
_exptl_crystal_size_min 0.3
_refine_diff_density_max 0.597
_refine_diff_density_min -0.255
_refine_diff_density_rms 0.052
_refine_ls_extinction_method none
_refine_ls_goodness_of_fit_ref 1.082
_refine_ls_hydrogen_treatment mixed
_refine_ls_matrix_type full
_refine_ls_number_parameters 174
_refine_ls_number_reflns 2154
_refine_ls_number_restraints 1
_refine_ls_restrained_S_all 1.084
_refine_ls_R_factor_all 0.0896
_refine_ls_R_factor_gt 0.0595
_refine_ls_shift/su_max 0.000
_refine_ls_shift/su_mean 0.000
_refine_ls_structure_factor_coef Fsqd
_refine_ls_weighting_details 'calc w=1/[\s^2^(Fo^2^)+(0.0929P)^2^+0.7744P] where P=(Fo^2^+2Fc^2^)/3'
_refine_ls_weighting_scheme calc
_refine_ls_wR_factor_gt 0.1671
_refine_ls_wR_factor_ref 0.1884
_reflns_number_gt 1517
_reflns_number_total 2271
_reflns_threshold_expression >2sigma(I)
_cod_data_source_file c8ob00304a2.cif
_cod_data_source_block 001
_cod_depositor_comments
;
The following automatic conversions were performed:

'_symmetry_cell_setting' value 'Monoclinic' changed to 'monoclinic'
according to
/home/data/users/saulius/crontab/automatic-downloads/rss-feeds/RSC/lib/dictionaries/cif_core.dic
dictionary named 'cif_core.dic' version 2.4.2 from 2011-04-26.

Automatic conversion script
Id: cif_fix_values 4973 2017-02-22 13:04:09Z antanas 

 Adding full bibliography for 7156146--7156148.cif.
;
_cod_original_cell_volume 1290.7(12)
_cod_original_sg_symbol_H-M 'P2(1)/c  '
_cod_original_formula_sum '	C15 H15 N O3'
_cod_database_code 7156147

loop_
_symmetry_equiv_pos_as_xyz
'x, y, z'
'-x, y+1/2, -z+1/2'
'-x, -y, -z'
'x, -y-1/2, z-1/2'

loop_
_atom_site_label
_atom_site_type_symbol
_atom_site_fract_x
_atom_site_fract_y
_atom_site_fract_z
_atom_site_U_iso_or_equiv
_atom_site_adp_type
_atom_site_occupancy
_atom_site_symmetry_multiplicity
_atom_site_calc_flag
_atom_site_refinement_flags
O1 O 0.3407(2) -0.0397(3) 0.14320(17) 0.0548(6) Uani 1 1 d .
O2 O 0.3528(2) -0.0850(3) 0.48158(16) 0.0578(7) Uani 1 1 d .
O3 O 0.2796(2) 0.3173(3) 0.47251(19) 0.0673(7) Uani 1 1 d .
H3 H 0.2792 0.3807 0.5181 0.101 Uiso 1 1 calc R
C4 C 0.3648(3) -0.1620(4) 0.3992(2) 0.0428(7) Uani 1 1 d .
C5 C 0.3574(2) -0.1250(4) 0.2222(2) 0.0400(7) Uani 1 1 d .
C6 C 0.3369(2) -0.0677(4) 0.3111(2) 0.0383(7) Uani 1 1 d .
N1 N 0.3149(3) 0.1657(4) 0.5195(2) 0.0600(8) Uani 1 1 d U
C8 C 0.1593(3) 0.1129(3) 0.2483(2) 0.0401(7) Uani 1 1 d .
C9 C 0.1231(3) 0.1947(4) 0.1500(2) 0.0472(8) Uani 1 1 d .
H9 H 0.1787 0.2461 0.1354 0.057 Uiso 1 1 calc R
C10 C 0.3175(3) 0.0710(4) 0.4460(2) 0.0502(8) Uani 1 1 d U
C11 C 0.4049(3) -0.3319(4) 0.4160(3) 0.0529(8) Uani 1 1 d .
H11A H 0.3663 -0.3922 0.4506 0.063 Uiso 1 1 calc R
H11B H 0.4892 -0.3365 0.4631 0.063 Uiso 1 1 calc R
C12 C 0.3748(3) -0.4055(4) 0.3051(3) 0.0591(9) Uani 1 1 d .
H12A H 0.2910 -0.4276 0.2662 0.071 Uiso 1 1 calc R
H12B H 0.4160 -0.5079 0.3156 0.071 Uiso 1 1 calc R
C13 C 0.0754(3) 0.0392(4) 0.2697(3) 0.0528(9) Uani 1 1 d .
H13 H 0.0984 -0.0164 0.3352 0.063 Uiso 1 1 calc R
C14 C 0.0039(3) 0.2014(4) 0.0723(2) 0.0532(9) Uani 1 1 d .
C15 C 0.2905(3) 0.0931(4) 0.3271(2) 0.0421(7) Uani 1 1 d .
H15 H 0.3359 0.1835 0.3196 0.051 Uiso 1 1 calc R
C16 C -0.0424(3) 0.0473(5) 0.1945(3) 0.0667(10) Uani 1 1 d .
H16 H -0.0984 -0.0016 0.2098 0.080 Uiso 1 1 calc R
C17 C 0.4083(3) -0.2929(4) 0.2361(3) 0.0563(9) Uani 1 1 d .
H17A H 0.4933 -0.2846 0.2701 0.068 Uiso 1 1 calc R
H17B H 0.3819 -0.3412 0.1643 0.068 Uiso 1 1 calc R
C18 C -0.0766(3) 0.1272(5) 0.0975(3) 0.0618(10) Uani 1 1 d .
H18 H -0.1561 0.1315 0.0475 0.074 Uiso 1 1 calc R
C19 C -0.0347(4) 0.2813(6) -0.0381(3) 0.0840(13) Uani 1 1 d .
H19A H -0.0662 0.2005 -0.0947 0.126 Uiso 1 1 calc R
H19B H 0.0316 0.3330 -0.0395 0.126 Uiso 1 1 calc R
H19C H -0.0941 0.3610 -0.0501 0.126 Uiso 1 1 calc R

loop_
_atom_site_aniso_label
_atom_site_aniso_U_11
_atom_site_aniso_U_22
_atom_site_aniso_U_33
_atom_site_aniso_U_23
_atom_site_aniso_U_13
_atom_site_aniso_U_12
O1 0.0704(15) 0.0580(16) 0.0415(12) 0.0125(10) 0.0306(11) 0.0067(11)
O2 0.0841(17) 0.0577(16) 0.0343(12) 0.0048(10) 0.0298(11) 0.0124(12)
O3 0.0850(18) 0.0559(17) 0.0555(15) -0.0070(12) 0.0279(13) 0.0027(13)
C4 0.0521(18) 0.0456(19) 0.0322(15) 0.0003(13) 0.0209(13) 0.0013(13)
C5 0.0443(16) 0.0446(19) 0.0308(15) 0.0031(13) 0.0172(12) 0.0004(13)
C6 0.0459(17) 0.0357(18) 0.0340(15) 0.0002(12) 0.0192(13) 0.0009(12)
N1 0.0714(19) 0.053(2) 0.0532(17) -0.0046(12) 0.0268(14) 0.0084(14)
C8 0.0511(17) 0.0298(17) 0.0394(16) -0.0037(12) 0.0209(13) 0.0027(12)
C9 0.059(2) 0.0388(19) 0.0481(18) -0.0039(14) 0.0287(16) 0.0003(14)
C10 0.0517(18) 0.057(2) 0.0382(16) -0.0067(13) 0.0172(14) -0.0027(15)
C11 0.065(2) 0.048(2) 0.0504(19) 0.0173(15) 0.0310(16) 0.0093(15)
C12 0.076(2) 0.036(2) 0.065(2) 0.0020(16) 0.0322(18) 0.0061(16)
C13 0.057(2) 0.053(2) 0.0483(19) 0.0021(15) 0.0251(16) -0.0051(15)
C14 0.067(2) 0.042(2) 0.0429(18) -0.0040(14) 0.0198(16) 0.0081(16)
C15 0.0482(17) 0.0344(17) 0.0428(17) -0.0034(13) 0.0204(14) -0.0007(12)
C16 0.055(2) 0.077(3) 0.068(2) -0.004(2) 0.0289(19) -0.0129(18)
C17 0.080(2) 0.052(2) 0.0421(18) 0.0014(15) 0.0325(17) 0.0149(17)
C18 0.0465(19) 0.069(3) 0.058(2) -0.0096(18) 0.0148(16) 0.0009(16)
C19 0.095(3) 0.082(3) 0.056(2) 0.010(2) 0.018(2) 0.012(2)

loop_
_atom_type_symbol
_atom_type_description
_atom_type_scat_dispersion_real
_atom_type_scat_dispersion_imag
_atom_type_scat_source
C C 0.0033 0.0016 'International Tables Vol C Tables 4.2.6.8 and 6.1.1.4'
H H 0.0000 0.0000 'International Tables Vol C Tables 4.2.6.8 and 6.1.1.4'
N N 0.0061 0.0033 'International Tables Vol C Tables 4.2.6.8 and 6.1.1.4'
O O 0.0106 0.0060 'International Tables Vol C Tables 4.2.6.8 and 6.1.1.4'

loop_
_geom_angle_atom_site_label_1
_geom_angle_atom_site_label_2
_geom_angle_atom_site_label_3
_geom_angle
C4 O2 C10 106.3(2)
C6 C4 O2 113.4(3)
C6 C4 C11 128.2(3)
O2 C4 C11 118.4(2)
O1 C5 C6 122.6(3)
O1 C5 C17 121.7(3)
C6 C5 C17 115.5(2)
C4 C6 C5 120.1(3)
C4 C6 C15 109.4(2)
C5 C6 C15 130.5(3)
C10 N1 O3 107.4(3)
C13 C8 C9 118.8(3)
C13 C8 C15 120.7(3)
C9 C8 C15 120.3(3)
C8 C9 C14 121.2(3)
N1 C10 O2 114.1(3)
N1 C10 C15 134.2(3)
O2 C10 C15 111.7(3)
C4 C11 C12 108.3(3)
C11 C12 C17 111.8(3)
C8 C13 C16 120.5(3)
C18 C14 C9 118.0(3)
C18 C14 C19 120.9(3)
C9 C14 C19 121.1(3)
C6 C15 C10 98.3(2)
C6 C15 C8 111.6(2)
C10 C15 C8 113.8(2)
C18 C16 C13 120.0(3)
C5 C17 C12 114.0(3)
C16 C18 C14 121.5(3)

loop_
_geom_bond_atom_site_label_1
_geom_bond_atom_site_label_2
_geom_bond_distance
O1 C5 1.228(3)
O2 C4 1.371(4)
O2 C10 1.374(4)
O3 N1 1.383(4)
C4 C6 1.343(4)
C4 C11 1.471(5)
C5 C6 1.447(4)
C5 C17 1.503(4)
C6 C15 1.510(4)
N1 C10 1.292(4)
C8 C13 1.382(4)
C8 C9 1.386(4)
C8 C15 1.531(4)
C9 C14 1.403(4)
C10 C15 1.521(4)
C11 C12 1.519(5)
C12 C17 1.526(5)
C13 C16 1.382(5)
C14 C18 1.377(5)
C14 C19 1.515(5)
C16 C18 1.366(5)
